data_4307557
loop_
_publ_author_name
'Mithun Roy'
'Sounik Saha'
'Ashis K. Patra'
'Munirathinam Nethaji'
'Akhil R. Chakravarty'

_publ_contact_author_address
;Department of Inorganic and Physical Chemistry 
Indian Institute of Science
Bangalore 560 012. INDIA
;
_publ_contact_author_email arc@ipc.iisc.ernet.in
_publ_contact_author_fax 91-080-23600683
_publ_contact_author_name 'Prof. A. R. Chakravarty'
_publ_contact_author_phone 91-080-22932533
_publ_section_title
;
Ternary Iron(III) Complex Showing Photocleavage of DNA in the Photodynamic
Therapy Window
;
_journal_name_full 'Inorganic Chemistry'
_journal_page_first 4368
_journal_page_last 4370
_journal_paper_doi 10.1021/ic062056l
_journal_volume 46
_journal_year 2007
_chemical_formula_moiety 'C48 H57 Fe N6 O4'
_chemical_formula_sum 'C48 H57 Fe N6 O4'
_chemical_formula_weight 837.85
_chemical_name_systematic
;
  ([Bis-(3,5-di-tert-butyl-2-hydroxy-benzyl)-amino]-acetato)
(dipyrido[3,2-d:2',3'-f]quinoxaline)iron(III) acetonitrile solvate
;
_space_group_IT_number 14
_symmetry_cell_setting monoclinic
_symmetry_space_group_name_Hall '-P 2yn'
_symmetry_space_group_name_H-M 'P 1 21/n 1'
_atom_sites_solution_hydrogens geom
_atom_sites_solution_primary direct
_atom_sites_solution_secondary difmap
_audit_creation_method SHELXL-97
_cell_angle_alpha 90.00
_cell_angle_beta 92.844(9)
_cell_angle_gamma 90.00
_cell_formula_units_Z 4
_cell_length_a 14.907(6)
_cell_length_b 13.736(6)
_cell_length_c 21.759(9)
_cell_measurement_temperature 293(2)
_cell_volume 4450(3)
_computing_cell_refinement 'Bruker Smart'
_computing_data_collection 'Bruker Smart'
_computing_data_reduction 'Bruker Saint'
_computing_molecular_graphics 'Ortep-3 for Windows (Farrugia, 1997)'
_computing_publication_material 'WinGX publication routines (Farrugia, 1999)'
_computing_structure_refinement 'SHELXL-97 (Sheldrick, 1997)'
_computing_structure_solution 'SHELXS-97 (Sheldrick, 1997)'
_diffrn_ambient_temperature 293(2)
_diffrn_detector_area_resol_mean 0.3
_diffrn_measured_fraction_theta_full 0.997
_diffrn_measured_fraction_theta_max 0.997
_diffrn_measurement_device_type 'Bruker Smart CCD Area Detector'
_diffrn_measurement_method 'omega scans'
_diffrn_radiation_monochromator graphite
_diffrn_radiation_source 'fine-focus sealed tube'
_diffrn_radiation_type MoK\a
_diffrn_radiation_wavelength 0.71073
_diffrn_reflns_av_R_equivalents 0.1167
_diffrn_reflns_av_sigmaI/netI 0.1096
_diffrn_reflns_limit_h_max 17
_diffrn_reflns_limit_h_min -17
_diffrn_reflns_limit_k_max 16
_diffrn_reflns_limit_k_min -16
_diffrn_reflns_limit_l_max 26
_diffrn_reflns_limit_l_min -25
_diffrn_reflns_number 31803
_diffrn_reflns_theta_full 25.25
_diffrn_reflns_theta_max 25.25
_diffrn_reflns_theta_min 1.70
_exptl_absorpt_coefficient_mu 0.389
_exptl_absorpt_correction_T_max 0.9263
_exptl_absorpt_correction_T_min 0.8923
_exptl_absorpt_correction_type empirical
_exptl_absorpt_process_details SADABS(Sheldrick,1997)
_exptl_crystal_colour red
_exptl_crystal_density_diffrn 1.251
_exptl_crystal_density_method 'not measured'
_exptl_crystal_description prism
_exptl_crystal_F_000 1780
_exptl_crystal_size_max 0.30
_exptl_crystal_size_mid 0.25
_exptl_crystal_size_min 0.20
_refine_diff_density_max 0.879
_refine_diff_density_min -0.274
_refine_diff_density_rms 0.081
_refine_ls_extinction_method none
_refine_ls_goodness_of_fit_ref 1.042
_refine_ls_hydrogen_treatment constr
_refine_ls_matrix_type full
_refine_ls_number_parameters 532
_refine_ls_number_reflns 8027
_refine_ls_number_restraints 0
_refine_ls_restrained_S_all 1.042
_refine_ls_R_factor_all 0.1635
_refine_ls_R_factor_gt 0.0927
_refine_ls_shift/su_max 0.001
_refine_ls_shift/su_mean 0.000
_refine_ls_structure_factor_coef Fsqd
_refine_ls_weighting_details 'calc w=1/[\s^2^(Fo^2^)+(0.0869P)^2^+8.7803P] where P=(Fo^2^+2Fc^2^)/3'
_refine_ls_weighting_scheme calc
_refine_ls_wR_factor_gt 0.1989
_refine_ls_wR_factor_ref 0.2337
_reflns_number_gt 4526
_reflns_number_total 8027
_reflns_threshold_expression >2sigma(I)
_cod_data_source_file ic062056l-file001.cif
_cod_data_source_block icarc1
_cod_original_sg_symbol_H-M 'P 21/n'
_cod_database_code 4307557

loop_
_symmetry_equiv_pos_as_xyz
'x, y, z'
'-x+1/2, y+1/2, -z+1/2'
'-x, -y, -z'
'x-1/2, -y-1/2, z-1/2'

loop_
_atom_site_label
_atom_site_type_symbol
_atom_site_fract_x
_atom_site_fract_y
_atom_site_fract_z
_atom_site_U_iso_or_equiv
_atom_site_adp_type
_atom_site_occupancy
_atom_site_symmetry_multiplicity
_atom_site_calc_flag
_atom_site_refinement_flags
_atom_site_disorder_assembly
_atom_site_disorder_group
Fe1 Fe 0.97059(6) 0.33219(6) 0.67417(4) 0.0356(3) Uani 1 1 d . . .
C1 C 1.1252(5) 0.2914(5) 0.5706(3) 0.0570(19) Uani 1 1 d . . .
H1 H 1.1361 0.3581 0.5726 0.068 Uiso 1 1 calc R . .
C2 C 1.1722(5) 0.2353(5) 0.5293(4) 0.068(2) Uani 1 1 d . . .
H2 H 1.2149 0.2646 0.5057 0.082 Uiso 1 1 calc R . .
C3 C 1.1566(5) 0.1413(5) 0.5236(4) 0.069(2) Uani 1 1 d . . .
H3 H 1.1848 0.1055 0.4938 0.082 Uiso 1 1 calc R . .
C4 C 1.0964(5) 0.0949(5) 0.5631(3) 0.0542(18) Uani 1 1 d . . .
C5 C 1.0790(5) -0.0090(5) 0.5622(3) 0.0540(18) Uani 1 1 d . . .
C6 C 1.1065(5) -0.1581(6) 0.5245(4) 0.070(2) Uani 1 1 d . . .
H6 H 1.1363 -0.1994 0.4984 0.085 Uiso 1 1 calc R . .
C7 C 1.0465(6) -0.1980(5) 0.5640(4) 0.068(2) Uani 1 1 d . . .
H7 H 1.0370 -0.2649 0.5630 0.082 Uiso 1 1 calc R . .
C8 C 1.0186(5) -0.0481(5) 0.6019(3) 0.0497(17) Uani 1 1 d . . .
C9 C 0.9699(4) 0.0139(4) 0.6429(3) 0.0464(16) Uani 1 1 d . . .
C10 C 0.9073(5) -0.0210(5) 0.6826(3) 0.0586(19) Uani 1 1 d . . .
H10 H 0.8954 -0.0874 0.6842 0.070 Uiso 1 1 calc R . .
C11 C 0.8639(5) 0.0408(5) 0.7188(3) 0.060(2) Uani 1 1 d . . .
H11 H 0.8209 0.0178 0.7447 0.072 Uiso 1 1 calc R . .
C12 C 0.8841(5) 0.1388(5) 0.7170(3) 0.0542(19) Uani 1 1 d . . .
H12 H 0.8539 0.1808 0.7423 0.065 Uiso 1 1 calc R . .
C13 C 0.9873(4) 0.1142(5) 0.6433(3) 0.0426(15) Uani 1 1 d . . .
C14 C 1.0511(4) 0.1551(5) 0.6031(3) 0.0430(15) Uani 1 1 d . . .
C15 C 0.8808(4) 0.4348(4) 0.7685(3) 0.0373(14) Uani 1 1 d . . .
C16 C 0.8769(4) 0.4326(5) 0.8339(3) 0.0418(15) Uani 1 1 d . . .
C17 C 0.8729(4) 0.5221(5) 0.8640(3) 0.0481(17) Uani 1 1 d . . .
H17 H 0.8707 0.5214 0.9066 0.058 Uiso 1 1 calc R . .
C18 C 0.8719(4) 0.6121(5) 0.8348(3) 0.0462(16) Uani 1 1 d . . .
C19 C 0.8760(4) 0.6118(5) 0.7711(3) 0.0440(16) Uani 1 1 d . . .
H19 H 0.8761 0.6707 0.7500 0.053 Uiso 1 1 calc R . .
C20 C 0.8801(4) 0.5251(4) 0.7385(3) 0.0382(14) Uani 1 1 d . . .
C21 C 0.8755(4) 0.3371(5) 0.8689(3) 0.0515(17) Uani 1 1 d . . .
C22 C 0.8772(6) 0.3524(6) 0.9388(3) 0.079(3) Uani 1 1 d . . .
H22A H 0.8762 0.2904 0.9591 0.119 Uiso 1 1 calc R . .
H22B H 0.8256 0.3896 0.9493 0.119 Uiso 1 1 calc R . .
H22C H 0.9308 0.3869 0.9519 0.119 Uiso 1 1 calc R . .
C23 C 0.7894(5) 0.2807(5) 0.8502(3) 0.062(2) Uani 1 1 d . . .
H23A H 0.7886 0.2203 0.8724 0.093 Uiso 1 1 calc R . .
H23B H 0.7877 0.2677 0.8069 0.093 Uiso 1 1 calc R . .
H23C H 0.7380 0.3189 0.8598 0.093 Uiso 1 1 calc R . .
C24 C 0.9586(5) 0.2757(5) 0.8564(3) 0.064(2) Uani 1 1 d . . .
H24A H 0.9564 0.2157 0.8789 0.096 Uiso 1 1 calc R . .
H24B H 1.0119 0.3110 0.8693 0.096 Uiso 1 1 calc R . .
H24C H 0.9596 0.2619 0.8132 0.096 Uiso 1 1 calc R . .
C25 C 0.8700(5) 0.7062(6) 0.8731(3) 0.061(2) Uani 1 1 d . . .
C26 C 0.8579(7) 0.7964(6) 0.8335(4) 0.104(3) Uani 1 1 d . . .
H26A H 0.8570 0.8530 0.8594 0.156 Uiso 1 1 calc R . .
H26B H 0.8021 0.7920 0.8096 0.156 Uiso 1 1 calc R . .
H26C H 0.9066 0.8014 0.8065 0.156 Uiso 1 1 calc R . .
C27 C 0.9568(5) 0.7158(6) 0.9127(4) 0.079(3) Uani 1 1 d . . .
H27A H 0.9647 0.6592 0.9382 0.119 Uiso 1 1 calc R . .
H27B H 0.9538 0.7727 0.9381 0.119 Uiso 1 1 calc R . .
H27C H 1.0067 0.7216 0.8866 0.119 Uiso 1 1 calc R . .
C28 C 0.7924(5) 0.7022(7) 0.9167(4) 0.086(3) Uani 1 1 d . . .
H28A H 0.7991 0.6458 0.9426 0.129 Uiso 1 1 calc R . .
H28B H 0.7364 0.6985 0.8931 0.129 Uiso 1 1 calc R . .
H28C H 0.7932 0.7597 0.9418 0.129 Uiso 1 1 calc R . .
C29 C 0.8824(4) 0.5274(4) 0.6691(3) 0.0371(14) Uani 1 1 d . . .
H29A H 0.8317 0.4909 0.6516 0.045 Uiso 1 1 calc R . .
H29B H 0.8762 0.5943 0.6552 0.045 Uiso 1 1 calc R . .
C30 C 0.9597(4) 0.4846(4) 0.5782(2) 0.0397(15) Uani 1 1 d . . .
H30A H 1.0194 0.4833 0.5624 0.048 Uiso 1 1 calc R . .
H30B H 0.9300 0.5435 0.5633 0.048 Uiso 1 1 calc R . .
C31 C 0.9078(4) 0.3976(5) 0.5548(3) 0.0429(15) Uani 1 1 d . . .
C32 C 1.0465(4) 0.5414(4) 0.6694(3) 0.0362(14) Uani 1 1 d . . .
H32A H 1.0394 0.5567 0.7124 0.043 Uiso 1 1 calc R . .
H32B H 1.0486 0.6025 0.6471 0.043 Uiso 1 1 calc R . .
C33 C 1.1337(4) 0.4902(4) 0.6638(2) 0.0334(13) Uani 1 1 d . . .
C34 C 1.2014(4) 0.5281(4) 0.6292(3) 0.0386(14) Uani 1 1 d . . .
H34 H 1.1910 0.5848 0.6066 0.046 Uiso 1 1 calc R . .
C35 C 1.2843(4) 0.4824(5) 0.6279(3) 0.0448(16) Uani 1 1 d . . .
C36 C 1.2988(4) 0.4028(5) 0.6656(3) 0.0497(17) Uani 1 1 d . . .
H36 H 1.3557 0.3747 0.6673 0.060 Uiso 1 1 calc R . .
C37 C 1.2336(4) 0.3620(5) 0.7011(3) 0.0472(16) Uani 1 1 d . . .
C38 C 1.1483(4) 0.4030(4) 0.6972(3) 0.0369(14) Uani 1 1 d . . .
C39 C 1.3579(5) 0.5162(5) 0.5851(3) 0.059(2) Uani 1 1 d . . .
C40 C 1.3437(5) 0.6207(6) 0.5637(4) 0.088(3) Uani 1 1 d . . .
H40A H 1.3450 0.6632 0.5988 0.132 Uiso 1 1 calc R . .
H40B H 1.2866 0.6262 0.5416 0.132 Uiso 1 1 calc R . .
H40C H 1.3906 0.6388 0.5372 0.132 Uiso 1 1 calc R . .
C41 C 1.4497(5) 0.5116(7) 0.6190(5) 0.104(4) Uani 1 1 d . . .
H41A H 1.4613 0.4462 0.6327 0.156 Uiso 1 1 calc R . .
H41B H 1.4505 0.5545 0.6539 0.156 Uiso 1 1 calc R . .
H41C H 1.4951 0.5313 0.5918 0.156 Uiso 1 1 calc R . .
C42 C 1.3552(9) 0.4493(8) 0.5300(5) 0.158(6) Uani 1 1 d . . .
H42A H 1.3645 0.3834 0.5436 0.238 Uiso 1 1 calc R . .
H42B H 1.4016 0.4674 0.5032 0.238 Uiso 1 1 calc R . .
H42C H 1.2978 0.4546 0.5083 0.238 Uiso 1 1 calc R . .
C43 C 1.2578(5) 0.2763(6) 0.7462(4) 0.065(2) Uani 1 1 d . . .
C44 C 1.2045(6) 0.1865(6) 0.7296(4) 0.089(3) Uani 1 1 d . . .
H44A H 1.1415 0.2015 0.7289 0.134 Uiso 1 1 calc R . .
H44B H 1.2179 0.1366 0.7596 0.134 Uiso 1 1 calc R . .
H44C H 1.2199 0.1640 0.6897 0.134 Uiso 1 1 calc R . .
C45 C 1.2393(6) 0.3106(7) 0.8118(4) 0.089(3) Uani 1 1 d . . .
H45A H 1.2742 0.3678 0.8214 0.133 Uiso 1 1 calc R . .
H45B H 1.2555 0.2600 0.8406 0.133 Uiso 1 1 calc R . .
H45C H 1.1766 0.3254 0.8141 0.133 Uiso 1 1 calc R . .
C46 C 1.3588(5) 0.2532(7) 0.7475(5) 0.103(4) Uani 1 1 d . . .
H46A H 1.3924 0.3107 0.7587 0.155 Uiso 1 1 calc R . .
H46B H 1.3748 0.2316 0.7076 0.155 Uiso 1 1 calc R . .
H46C H 1.3723 0.2029 0.7772 0.155 Uiso 1 1 calc R . .
C47 C 1.1109(9) 0.5204(9) 0.8425(6) 0.133(4) Uani 1 1 d . . .
C48 C 1.1244(9) 0.4864(11) 0.9058(7) 0.132(5) Uani 1 1 d . . .
N1 N 1.0658(3) 0.2534(4) 0.6069(2) 0.0464(14) Uani 1 1 d . . .
N2 N 0.9449(3) 0.1765(3) 0.6806(2) 0.0422(12) Uani 1 1 d . . .
N3 N 1.1232(4) -0.0636(4) 0.5223(3) 0.0667(18) Uani 1 1 d . . .
N4 N 1.0027(4) -0.1453(4) 0.6026(3) 0.0628(17) Uani 1 1 d . . .
N5 N 0.9669(3) 0.4861(3) 0.64598(19) 0.0318(11) Uani 1 1 d . . .
N6 N 1.1290(13) 0.4596(14) 0.9568(6) 0.244(9) Uani 1 1 d . . .
O1 O 0.8853(2) 0.3542(3) 0.73497(18) 0.0391(10) Uani 1 1 d . . .
O2 O 1.0765(3) 0.3621(3) 0.72316(18) 0.0415(10) Uani 1 1 d . . .
O3 O 0.8966(3) 0.3309(3) 0.59513(18) 0.0461(10) Uani 1 1 d . . .
O4 O 0.8823(3) 0.3939(4) 0.5007(2) 0.0645(14) Uani 1 1 d . . .

loop_
_atom_site_aniso_label
_atom_site_aniso_U_11
_atom_site_aniso_U_22
_atom_site_aniso_U_33
_atom_site_aniso_U_23
_atom_site_aniso_U_13
_atom_site_aniso_U_12
Fe1 0.0411(5) 0.0326(5) 0.0343(5) 0.0020(4) 0.0138(4) -0.0020(4)
C1 0.061(5) 0.046(4) 0.067(5) -0.002(4) 0.034(4) -0.011(3)
C2 0.068(5) 0.064(5) 0.077(5) -0.020(4) 0.043(4) -0.023(4)
C3 0.073(5) 0.057(5) 0.081(5) -0.039(4) 0.051(4) -0.023(4)
C4 0.058(4) 0.047(4) 0.059(5) -0.011(3) 0.020(4) -0.005(3)
C5 0.057(4) 0.048(4) 0.058(4) -0.009(3) 0.015(4) -0.002(3)
C6 0.078(5) 0.050(5) 0.085(6) -0.014(4) 0.024(5) 0.004(4)
C7 0.088(6) 0.040(4) 0.077(6) -0.010(4) 0.013(5) 0.005(4)
C8 0.057(4) 0.037(4) 0.056(4) -0.007(3) 0.007(3) -0.006(3)
C9 0.052(4) 0.034(4) 0.054(4) -0.001(3) 0.010(3) -0.004(3)
C10 0.065(5) 0.042(4) 0.071(5) 0.001(4) 0.024(4) -0.010(3)
C11 0.064(5) 0.046(4) 0.074(5) 0.007(4) 0.031(4) -0.011(4)
C12 0.062(4) 0.045(4) 0.059(4) -0.004(3) 0.031(4) -0.005(3)
C13 0.046(4) 0.045(4) 0.039(4) 0.003(3) 0.012(3) 0.004(3)
C14 0.041(4) 0.045(4) 0.044(4) 0.001(3) 0.014(3) -0.003(3)
C15 0.027(3) 0.042(4) 0.044(4) 0.000(3) 0.013(3) 0.003(3)
C16 0.037(3) 0.051(4) 0.038(4) -0.002(3) 0.012(3) 0.007(3)
C17 0.041(4) 0.074(5) 0.030(3) 0.000(3) 0.006(3) 0.009(3)
C18 0.037(4) 0.055(4) 0.047(4) -0.010(3) 0.009(3) 0.008(3)
C19 0.035(4) 0.049(4) 0.049(4) 0.001(3) 0.012(3) 0.008(3)
C20 0.033(3) 0.044(4) 0.038(3) 0.000(3) 0.011(3) 0.003(3)
C21 0.050(4) 0.062(4) 0.044(4) 0.016(3) 0.020(3) 0.013(4)
C22 0.089(6) 0.099(7) 0.051(5) 0.022(4) 0.024(4) 0.010(5)
C23 0.055(5) 0.071(5) 0.062(5) 0.012(4) 0.026(4) 0.001(4)
C24 0.067(5) 0.065(5) 0.060(5) 0.023(4) 0.015(4) 0.010(4)
C25 0.058(5) 0.068(5) 0.056(5) -0.021(4) 0.009(4) 0.010(4)
C26 0.171(10) 0.052(5) 0.089(7) -0.028(5) -0.001(7) 0.022(6)
C27 0.075(6) 0.083(6) 0.080(6) -0.031(5) -0.002(5) 0.005(5)
C28 0.072(6) 0.104(7) 0.084(6) -0.047(5) 0.021(5) 0.017(5)
C29 0.039(3) 0.036(3) 0.036(3) 0.001(3) 0.007(3) 0.004(3)
C30 0.046(4) 0.045(4) 0.030(3) -0.001(3) 0.011(3) -0.003(3)
C31 0.041(4) 0.052(4) 0.035(4) -0.004(3) 0.000(3) -0.004(3)
C32 0.038(3) 0.039(3) 0.032(3) 0.001(3) 0.003(3) 0.000(3)
C33 0.032(3) 0.035(3) 0.033(3) -0.003(3) 0.004(3) 0.000(3)
C34 0.044(4) 0.035(3) 0.037(3) 0.007(3) 0.008(3) -0.007(3)
C35 0.038(4) 0.042(4) 0.056(4) -0.001(3) 0.016(3) -0.006(3)
C36 0.036(4) 0.053(4) 0.061(5) 0.007(4) 0.014(3) 0.009(3)
C37 0.035(4) 0.055(4) 0.052(4) 0.015(3) 0.006(3) 0.006(3)
C38 0.036(3) 0.046(4) 0.029(3) 0.003(3) 0.005(3) -0.002(3)
C39 0.054(5) 0.059(5) 0.067(5) 0.003(4) 0.031(4) -0.011(4)
C40 0.072(6) 0.101(7) 0.094(7) 0.046(5) 0.040(5) -0.012(5)
C41 0.046(5) 0.101(7) 0.167(10) 0.065(7) 0.024(6) -0.006(5)
C42 0.197(12) 0.147(10) 0.143(10) -0.069(8) 0.135(10) -0.099(9)
C43 0.049(4) 0.071(5) 0.077(6) 0.041(4) 0.007(4) 0.015(4)
C44 0.099(7) 0.060(6) 0.109(7) 0.037(5) 0.003(6) 0.013(5)
C45 0.075(6) 0.127(8) 0.064(6) 0.037(5) -0.005(4) 0.020(5)
C46 0.063(6) 0.118(8) 0.130(8) 0.070(7) 0.011(5) 0.037(5)
C47 0.153(11) 0.142(11) 0.107(9) 0.017(8) 0.024(8) 0.005(8)
C48 0.139(11) 0.147(12) 0.109(10) -0.045(10) -0.020(9) 0.011(9)
N1 0.048(3) 0.040(3) 0.052(3) -0.010(3) 0.019(3) -0.011(2)
N2 0.046(3) 0.037(3) 0.045(3) 0.005(2) 0.012(2) -0.002(2)
N3 0.080(4) 0.048(4) 0.076(4) -0.017(3) 0.035(4) 0.002(3)
N4 0.083(5) 0.048(4) 0.059(4) -0.009(3) 0.017(3) -0.004(3)
N5 0.031(3) 0.038(3) 0.026(2) 0.001(2) 0.001(2) 0.001(2)
N6 0.31(2) 0.32(2) 0.103(10) 0.007(12) -0.039(12) -0.011(15)
O1 0.040(2) 0.037(2) 0.042(2) -0.0008(19) 0.0179(19) -0.0002(18)
O2 0.041(2) 0.044(2) 0.041(2) 0.0153(19) 0.0136(19) 0.0040(19)
O3 0.051(3) 0.047(3) 0.041(2) 0.003(2) 0.010(2) -0.012(2)
O4 0.086(4) 0.071(3) 0.035(3) 0.001(2) -0.009(2) -0.021(3)

loop_
_atom_type_symbol
_atom_type_description
_atom_type_scat_dispersion_real
_atom_type_scat_dispersion_imag
_atom_type_scat_source
C C 0.0033 0.0016 'International Tables Vol C Tables 4.2.6.8 and 6.1.1.4'
H H 0.0000 0.0000 'International Tables Vol C Tables 4.2.6.8 and 6.1.1.4'
N N 0.0061 0.0033 'International Tables Vol C Tables 4.2.6.8 and 6.1.1.4'
O O 0.0106 0.0060 'International Tables Vol C Tables 4.2.6.8 and 6.1.1.4'
Fe Fe 0.3463 0.8444 'International Tables Vol C Tables 4.2.6.8 and 6.1.1.4'

loop_
_geom_angle_atom_site_label_1
_geom_angle_atom_site_label_2
_geom_angle_atom_site_label_3
_geom_angle
_geom_angle_site_symmetry_1
_geom_angle_site_symmetry_3
_geom_angle_publ_flag
O1 Fe1 O2 98.08(17) . . ?
O1 Fe1 O3 103.89(17) . . ?
O2 Fe1 O3 152.99(16) . . ?
O1 Fe1 N2 89.17(17) . . ?
O2 Fe1 N2 108.63(18) . . ?
O3 Fe1 N2 87.40(18) . . ?
O1 Fe1 N5 91.90(16) . . ?
O2 Fe1 N5 87.54(16) . . ?
O3 Fe1 N5 76.33(17) . . ?
N2 Fe1 N5 163.48(18) . . ?
O1 Fe1 N1 161.72(17) . . ?
O2 Fe1 N1 86.50(18) . . ?
O3 Fe1 N1 77.55(18) . . ?
N2 Fe1 N1 72.63(17) . . ?
N5 Fe1 N1 106.02(17) . . ?
N1 C1 C2 122.5(6) . . ?
N1 C1 H1 118.8 . . ?
C2 C1 H1 118.8 . . ?
C3 C2 C1 120.7(6) . . ?
C3 C2 H2 119.7 . . ?
C1 C2 H2 119.7 . . ?
C2 C3 C4 119.7(6) . . ?
C2 C3 H3 120.1 . . ?
C4 C3 H3 120.1 . . ?
C14 C4 C3 116.7(6) . . ?
C14 C4 C5 119.9(6) . . ?
C3 C4 C5 123.4(6) . . ?
N3 C5 C8 122.7(6) . . ?
N3 C5 C4 117.7(6) . . ?
C8 C5 C4 119.6(6) . . ?
N3 C6 C7 122.6(7) . . ?
N3 C6 H6 118.7 . . ?
C7 C6 H6 118.7 . . ?
N4 C7 C6 122.6(7) . . ?
N4 C7 H7 118.7 . . ?
C6 C7 H7 118.7 . . ?
N4 C8 C5 120.6(6) . . ?
N4 C8 C9 118.4(6) . . ?
C5 C8 C9 121.0(6) . . ?
C10 C9 C13 117.7(6) . . ?
C10 C9 C8 123.5(6) . . ?
C13 C9 C8 118.8(6) . . ?
C11 C10 C9 120.3(6) . . ?
C11 C10 H10 119.8 . . ?
C9 C10 H10 119.8 . . ?
C10 C11 C12 119.1(6) . . ?
C10 C11 H11 120.5 . . ?
C12 C11 H11 120.5 . . ?
N2 C12 C11 123.4(6) . . ?
N2 C12 H12 118.3 . . ?
C11 C12 H12 118.3 . . ?
N2 C13 C9 122.2(5) . . ?
N2 C13 C14 117.3(6) . . ?
C9 C13 C14 120.5(6) . . ?
N1 C14 C4 122.7(5) . . ?
N1 C14 C13 117.2(5) . . ?
C4 C14 C13 120.1(6) . . ?
O1 C15 C20 118.7(5) . . ?
O1 C15 C16 122.3(5) . . ?
C20 C15 C16 119.0(6) . . ?
C17 C16 C15 116.9(6) . . ?
C17 C16 C21 121.7(6) . . ?
C15 C16 C21 121.4(6) . . ?
C18 C17 C16 124.8(6) . . ?
C18 C17 H17 117.6 . . ?
C16 C17 H17 117.6 . . ?
C17 C18 C19 116.9(6) . . ?
C17 C18 C25 120.0(6) . . ?
C19 C18 C25 123.0(6) . . ?
C18 C19 C20 121.1(6) . . ?
C18 C19 H19 119.4 . . ?
C20 C19 H19 119.4 . . ?
C19 C20 C15 121.3(5) . . ?
C19 C20 C29 119.7(5) . . ?
C15 C20 C29 119.0(5) . . ?
C16 C21 C24 110.8(5) . . ?
C16 C21 C22 112.2(6) . . ?
C24 C21 C22 106.1(6) . . ?
C16 C21 C23 109.6(5) . . ?
C24 C21 C23 110.4(6) . . ?
C22 C21 C23 107.6(5) . . ?
C21 C22 H22A 109.5 . . ?
C21 C22 H22B 109.5 . . ?
H22A C22 H22B 109.5 . . ?
C21 C22 H22C 109.5 . . ?
H22A C22 H22C 109.5 . . ?
H22B C22 H22C 109.5 . . ?
C21 C23 H23A 109.5 . . ?
C21 C23 H23B 109.5 . . ?
H23A C23 H23B 109.5 . . ?
C21 C23 H23C 109.5 . . ?
H23A C23 H23C 109.5 . . ?
H23B C23 H23C 109.5 . . ?
C21 C24 H24A 109.5 . . ?
C21 C24 H24B 109.5 . . ?
H24A C24 H24B 109.5 . . ?
C21 C24 H24C 109.5 . . ?
H24A C24 H24C 109.5 . . ?
H24B C24 H24C 109.5 . . ?
C26 C25 C27 109.0(7) . . ?
C26 C25 C28 108.0(7) . . ?
C27 C25 C28 107.4(6) . . ?
C26 C25 C18 112.6(6) . . ?
C27 C25 C18 109.9(6) . . ?
C28 C25 C18 109.8(6) . . ?
C25 C26 H26A 109.5 . . ?
C25 C26 H26B 109.5 . . ?
H26A C26 H26B 109.5 . . ?
C25 C26 H26C 109.5 . . ?
H26A C26 H26C 109.5 . . ?
H26B C26 H26C 109.5 . . ?
C25 C27 H27A 109.5 . . ?
C25 C27 H27B 109.5 . . ?
H27A C27 H27B 109.5 . . ?
C25 C27 H27C 109.5 . . ?
H27A C27 H27C 109.5 . . ?
H27B C27 H27C 109.5 . . ?
C25 C28 H28A 109.5 . . ?
C25 C28 H28B 109.5 . . ?
H28A C28 H28B 109.5 . . ?
C25 C28 H28C 109.5 . . ?
H28A C28 H28C 109.5 . . ?
H28B C28 H28C 109.5 . . ?
N5 C29 C20 113.0(5) . . ?
N5 C29 H29A 109.0 . . ?
C20 C29 H29A 109.0 . . ?
N5 C29 H29B 109.0 . . ?
C20 C29 H29B 109.0 . . ?
H29A C29 H29B 107.8 . . ?
N5 C30 C31 111.2(5) . . ?
N5 C30 H30A 109.4 . . ?
C31 C30 H30A 109.4 . . ?
N5 C30 H30B 109.4 . . ?
C31 C30 H30B 109.4 . . ?
H30A C30 H30B 108.0 . . ?
O4 C31 O3 125.7(6) . . ?
O4 C31 C30 119.5(6) . . ?
O3 C31 C30 114.8(5) . . ?
N5 C32 C33 114.7(5) . . ?
N5 C32 H32A 108.6 . . ?
C33 C32 H32A 108.6 . . ?
N5 C32 H32B 108.6 . . ?
C33 C32 H32B 108.6 . . ?
H32A C32 H32B 107.6 . . ?
C34 C33 C38 119.9(5) . . ?
C34 C33 C32 121.8(5) . . ?
C38 C33 C32 118.2(5) . . ?
C35 C34 C33 120.8(5) . . ?
C35 C34 H34 119.6 . . ?
C33 C34 H34 119.6 . . ?
C36 C35 C34 117.5(5) . . ?
C36 C35 C39 120.1(6) . . ?
C34 C35 C39 122.4(6) . . ?
C35 C36 C37 123.8(6) . . ?
C35 C36 H36 118.1 . . ?
C37 C36 H36 118.1 . . ?
C38 C37 C36 117.8(6) . . ?
C38 C37 C43 121.7(5) . . ?
C36 C37 C43 120.4(6) . . ?
O2 C38 C37 123.1(5) . . ?
O2 C38 C33 117.4(5) . . ?
C37 C38 C33 119.5(5) . . ?
C42 C39 C40 109.5(8) . . ?
C42 C39 C41 110.3(8) . . ?
C40 C39 C41 107.2(6) . . ?
C42 C39 C35 107.7(6) . . ?
C40 C39 C35 112.1(6) . . ?
C41 C39 C35 110.1(6) . . ?
C39 C40 H40A 109.5 . . ?
C39 C40 H40B 109.5 . . ?
H40A C40 H40B 109.5 . . ?
C39 C40 H40C 109.5 . . ?
H40A C40 H40C 109.5 . . ?
H40B C40 H40C 109.5 . . ?
C39 C41 H41A 109.5 . . ?
C39 C41 H41B 109.5 . . ?
H41A C41 H41B 109.5 . . ?
C39 C41 H41C 109.5 . . ?
H41A C41 H41C 109.5 . . ?
H41B C41 H41C 109.5 . . ?
C39 C42 H42A 109.5 . . ?
C39 C42 H42B 109.5 . . ?
H42A C42 H42B 109.5 . . ?
C39 C42 H42C 109.5 . . ?
H42A C42 H42C 109.5 . . ?
H42B C42 H42C 109.5 . . ?
C44 C43 C46 110.0(7) . . ?
C44 C43 C45 110.9(7) . . ?
C46 C43 C45 105.4(7) . . ?
C44 C43 C37 111.4(7) . . ?
C46 C43 C37 111.3(6) . . ?
C45 C43 C37 107.6(6) . . ?
C43 C44 H44A 109.5 . . ?
C43 C44 H44B 109.5 . . ?
H44A C44 H44B 109.5 . . ?
C43 C44 H44C 109.5 . . ?
H44A C44 H44C 109.5 . . ?
H44B C44 H44C 109.5 . . ?
C43 C45 H45A 109.5 . . ?
C43 C45 H45B 109.5 . . ?
H45A C45 H45B 109.5 . . ?
C43 C45 H45C 109.5 . . ?
H45A C45 H45C 109.5 . . ?
H45B C45 H45C 109.5 . . ?
C43 C46 H46A 109.5 . . ?
C43 C46 H46B 109.5 . . ?
H46A C46 H46B 109.5 . . ?
C43 C46 H46C 109.5 . . ?
H46A C46 H46C 109.5 . . ?
H46B C46 H46C 109.5 . . ?
N6 C48 C47 175.4(17) . . ?
C1 N1 C14 117.6(5) . . ?
C1 N1 Fe1 129.2(4) . . ?
C14 N1 Fe1 113.1(4) . . ?
C12 N2 C13 117.4(5) . . ?
C12 N2 Fe1 123.0(4) . . ?
C13 N2 Fe1 119.5(4) . . ?
C6 N3 C5 115.2(6) . . ?
C7 N4 C8 116.3(6) . . ?
C30 N5 C32 111.6(4) . . ?
C30 N5 C29 108.8(4) . . ?
C32 N5 C29 111.4(4) . . ?
C30 N5 Fe1 105.4(3) . . ?
C32 N5 Fe1 113.0(3) . . ?
C29 N5 Fe1 106.3(3) . . ?
C15 O1 Fe1 124.5(3) . . ?
C38 O2 Fe1 120.4(3) . . ?
C31 O3 Fe1 119.8(4) . . ?

loop_
_geom_bond_atom_site_label_1
_geom_bond_atom_site_label_2
_geom_bond_distance
_geom_bond_site_symmetry_2
_geom_bond_publ_flag
Fe1 O1 1.904(4) . ?
Fe1 O2 1.905(4) . ?
Fe1 O3 1.997(4) . ?
Fe1 N2 2.179(5) . ?
Fe1 N5 2.201(5) . ?
Fe1 N1 2.352(5) . ?
C1 N1 1.324(7) . ?
C1 C2 1.398(9) . ?
C1 H1 0.9300 . ?
C2 C3 1.316(9) . ?
C2 H2 0.9300 . ?
C3 C4 1.424(9) . ?
C3 H3 0.9300 . ?
C4 C14 1.400(8) . ?
C4 C5 1.450(9) . ?
C5 N3 1.343(8) . ?
C5 C8 1.386(9) . ?
C6 N3 1.324(9) . ?
C6 C7 1.384(10) . ?
C6 H6 0.9300 . ?
C7 N4 1.309(9) . ?
C7 H7 0.9300 . ?
C8 N4 1.357(8) . ?
C8 C9 1.453(9) . ?
C9 C10 1.389(8) . ?
C9 C13 1.402(8) . ?
C10 C11 1.346(9) . ?
C10 H10 0.9300 . ?
C11 C12 1.381(9) . ?
C11 H11 0.9300 . ?
C12 N2 1.336(7) . ?
C12 H12 0.9300 . ?
C13 N2 1.357(7) . ?
C13 C14 1.438(8) . ?
C14 N1 1.369(7) . ?
C15 O1 1.330(7) . ?
C15 C20 1.401(8) . ?
C15 C16 1.428(8) . ?
C16 C17 1.394(9) . ?
C16 C21 1.517(9) . ?
C17 C18 1.389(9) . ?
C17 H17 0.9300 . ?
C18 C19 1.390(8) . ?
C18 C25 1.540(9) . ?
C19 C20 1.390(8) . ?
C19 H19 0.9300 . ?
C20 C29 1.512(8) . ?
C21 C24 1.534(9) . ?
C21 C22 1.536(9) . ?
C21 C23 1.537(10) . ?
C22 H22A 0.9600 . ?
C22 H22B 0.9600 . ?
C22 H22C 0.9600 . ?
C23 H23A 0.9600 . ?
C23 H23B 0.9600 . ?
C23 H23C 0.9600 . ?
C24 H24A 0.9600 . ?
C24 H24B 0.9600 . ?
C24 H24C 0.9600 . ?
C25 C26 1.514(11) . ?
C25 C27 1.524(10) . ?
C25 C28 1.534(10) . ?
C26 H26A 0.9600 . ?
C26 H26B 0.9600 . ?
C26 H26C 0.9600 . ?
C27 H27A 0.9600 . ?
C27 H27B 0.9600 . ?
C27 H27C 0.9600 . ?
C28 H28A 0.9600 . ?
C28 H28B 0.9600 . ?
C28 H28C 0.9600 . ?
C29 N5 1.492(7) . ?
C29 H29A 0.9700 . ?
C29 H29B 0.9700 . ?
C30 N5 1.474(7) . ?
C30 C31 1.499(8) . ?
C30 H30A 0.9700 . ?
C30 H30B 0.9700 . ?
C31 O4 1.220(7) . ?
C31 O3 1.286(7) . ?
C32 N5 1.478(7) . ?
C32 C33 1.488(7) . ?
C32 H32A 0.9700 . ?
C32 H32B 0.9700 . ?
C33 C34 1.391(7) . ?
C33 C38 1.413(8) . ?
C34 C35 1.387(8) . ?
C34 H34 0.9300 . ?
C35 C36 1.377(8) . ?
C35 C39 1.546(8) . ?
C36 C37 1.391(8) . ?
C36 H36 0.9300 . ?
C37 C38 1.389(8) . ?
C37 C43 1.563(9) . ?
C38 O2 1.356(6) . ?
C39 C42 1.509(11) . ?
C39 C40 1.521(10) . ?
C39 C41 1.524(11) . ?
C40 H40A 0.9600 . ?
C40 H40B 0.9600 . ?
C40 H40C 0.9600 . ?
C41 H41A 0.9600 . ?
C41 H41B 0.9600 . ?
C41 H41C 0.9600 . ?
C42 H42A 0.9600 . ?
C42 H42B 0.9600 . ?
C42 H42C 0.9600 . ?
C43 C44 1.502(11) . ?
C43 C46 1.537(10) . ?
C43 C45 1.542(11) . ?
C44 H44A 0.9600 . ?
C44 H44B 0.9600 . ?
C44 H44C 0.9600 . ?
C45 H45A 0.9600 . ?
C45 H45B 0.9600 . ?
C45 H45C 0.9600 . ?
C46 H46A 0.9600 . ?
C46 H46B 0.9600 . ?
C46 H46C 0.9600 . ?
C47 C48 1.460(17) . ?
C48 N6 1.168(16) . ?
